data_4300309
loop_
_publ_author_name
'Chen, Peter'
'Chisholm, Malcolm H.'
'Gallucci, Judith C.'
'Zhang, Xiangyang'
'Zhou, Zhiping'

_publ_section_title
;
 Binding of Propylene Oxide to Porphyrin- and Salen--M(III) Cations,
 Where M = Al, Ga, Cr, and Co
;
_journal_coden_ASTM INOCAJ
_journal_issue 8
_journal_name_full 'Inorganic Chemistry'
_journal_page_first 2588
_journal_page_last 2595
_journal_paper_doi 10.1021/ic048597x
_journal_volume 44
_journal_year 2005
_chemical_absolute_configuration ad
_chemical_formula_sum 'C40.5 H61 Al Cl N2 O3.5'
_chemical_formula_weight 694.34
_space_group_IT_number 1
_symmetry_cell_setting triclinic
_symmetry_space_group_name_Hall 'P 1'
_symmetry_space_group_name_H-M 'P 1'
_cell_angle_alpha 75.634(3)
_cell_angle_beta 63.234(3)
_cell_angle_gamma 89.519(3)
_cell_formula_units_Z 2
_cell_length_a 12.7762(10)
_cell_length_b 13.0956(10)
_cell_length_c 13.8554(10)
_cell_measurement_temperature 200(2)
_cell_volume 1990.7(3)
_diffrn_ambient_temperature 200(2)
_exptl_crystal_density_diffrn 1.158
_cod_duplicate_entry 4300879
_cod_original_formula_sum 'C40.50 H61 Al Cl N2 O3.50'
_cod_database_code 4300309

loop_
_symmetry_equiv_pos_as_xyz
'x, y, z'

loop_
_atom_site_label
_atom_site_type_symbol
_atom_site_fract_x
_atom_site_fract_y
_atom_site_fract_z
_atom_site_U_iso_or_equiv
_atom_site_adp_type
_atom_site_occupancy
_atom_site_symmetry_multiplicity
_atom_site_calc_flag
_atom_site_refinement_flags
_atom_site_disorder_assembly
_atom_site_disorder_group
Al1B Al 0.40456(6) 0.65298(6) 0.69251(6) 0.02868(18) Uani 1 1 d . . .
Cl1B Cl 0.36625(14) 0.68947(14) 1.09759(11) 0.1048(5) Uani 1 1 d . . .
O1B O 0.29347(16) 0.57578(15) 0.68701(18) 0.0373(5) Uani 1 1 d . . .
O2B O 0.50985(16) 0.56490(15) 0.63460(17) 0.0345(4) Uani 1 1 d . . .
O3B O 0.4054(2) 0.63195(17) 0.82002(18) 0.0493(5) Uani 1 1 d . . .
N1B N 0.30654(19) 0.77347(17) 0.6992(2) 0.0333(5) Uani 1 1 d . . .
N2B N 0.52975(19) 0.77654(17) 0.58993(18) 0.0268(5) Uani 1 1 d . . .
C1B C 0.2461(5) 0.5488(6) 0.9986(5) 0.121(2) Uani 1 1 d . . .
H1B1 H 0.1877 0.5471 0.9713 0.181 Uiso 1 1 calc R . .
H1B2 H 0.2067 0.5540 1.0761 0.181 Uiso 1 1 calc R . .
H1B3 H 0.2844 0.4836 0.9962 0.181 Uiso 1 1 calc R . .
C2B C 0.3372(3) 0.6430(3) 0.9256(3) 0.0515(8) Uani 1 1 d . . .
H2B H 0.2968 0.7083 0.9199 0.062 Uiso 1 1 calc R . .
C3B C 0.4229(4) 0.6578(5) 0.9698(4) 0.0796(13) Uani 1 1 d . . .
H3B1 H 0.4865 0.7146 0.9125 0.095 Uiso 1 1 calc R . .
H3B2 H 0.4598 0.5914 0.9776 0.095 Uiso 1 1 calc R . .
C4B C 0.1787(2) 0.5781(2) 0.7227(2) 0.0318(6) Uani 1 1 d . . .
C5B C 0.1037(3) 0.4870(2) 0.7438(2) 0.0344(6) Uani 1 1 d . . .
C6B C -0.0163(3) 0.4955(2) 0.7835(2) 0.0368(7) Uani 1 1 d . . .
H6B H -0.0667 0.4338 0.8000 0.044 Uiso 1 1 calc R . .
C7B C -0.0685(2) 0.5880(2) 0.8008(2) 0.0347(6) Uani 1 1 d . . .
C8B C 0.0061(2) 0.6759(2) 0.7763(3) 0.0369(6) Uani 1 1 d . . .
H8B H -0.0255 0.7409 0.7848 0.044 Uiso 1 1 calc R . .
C9B C 0.1279(2) 0.6728(2) 0.7392(2) 0.0339(6) Uani 1 1 d . . .
C10B C 0.1975(2) 0.7682(2) 0.7201(2) 0.0362(6) Uani 1 1 d . . .
H10B H 0.1606 0.8315 0.7231 0.043 Uiso 1 1 calc R . .
C11B C 0.3724(2) 0.87478(19) 0.6801(2) 0.0314(6) Uani 1 1 d . . .
H11B H 0.3906 0.8678 0.7443 0.038 Uiso 1 1 calc R . .
C12B C 0.3122(3) 0.9749(2) 0.6690(3) 0.0397(7) Uani 1 1 d . . .
H12A H 0.2389 0.9693 0.7396 0.048 Uiso 1 1 calc R . .
H12B H 0.2909 0.9831 0.6073 0.048 Uiso 1 1 calc R . .
C13B C 0.3964(3) 1.0717(2) 0.6442(3) 0.0428(7) Uani 1 1 d . . .
H13A H 0.3593 1.1371 0.6322 0.051 Uiso 1 1 calc R . .
H13B H 0.4104 1.0667 0.7099 0.051 Uiso 1 1 calc R . .
C14B C 0.5126(3) 1.0787(2) 0.5420(3) 0.0399(7) Uani 1 1 d . . .
H14A H 0.5655 1.1400 0.5309 0.048 Uiso 1 1 calc R . .
H14B H 0.4992 1.0915 0.4751 0.048 Uiso 1 1 calc R . .
C15B C 0.5733(2) 0.9785(2) 0.5511(2) 0.0335(6) Uani 1 1 d . . .
H15A H 0.5949 0.9689 0.6127 0.040 Uiso 1 1 calc R . .
H15B H 0.6464 0.9848 0.4801 0.040 Uiso 1 1 calc R . .
C16B C 0.4890(2) 0.88296(19) 0.5745(2) 0.0289(5) Uani 1 1 d . . .
H16B H 0.4708 0.8949 0.5098 0.035 Uiso 1 1 calc R . .
C17B C 0.6422(2) 0.7688(2) 0.5443(2) 0.0280(6) Uani 1 1 d . . .
H17B H 0.6941 0.8332 0.5086 0.034 Uiso 1 1 calc R . .
C18B C 0.6952(2) 0.6720(2) 0.5429(2) 0.0290(6) Uani 1 1 d . . .
C19B C 0.8181(2) 0.6794(2) 0.4875(2) 0.0310(6) Uani 1 1 d . . .
H19B H 0.8625 0.7476 0.4560 0.037 Uiso 1 1 calc R . .
C20B C 0.8774(2) 0.5913(2) 0.4769(2) 0.0317(6) Uani 1 1 d . A .
C21B C 0.8055(3) 0.4920(2) 0.5294(2) 0.0348(6) Uani 1 1 d . . .
H21B H 0.8444 0.4300 0.5249 0.042 Uiso 1 1 calc R . .
C22B C 0.6838(2) 0.4782(2) 0.5864(2) 0.0311(6) Uani 1 1 d . . .
C23B C 0.6244(2) 0.5709(2) 0.5909(2) 0.0287(6) Uani 1 1 d . . .
C24B C 0.1551(3) 0.3827(2) 0.7245(3) 0.0405(7) Uani 1 1 d . . .
C25B C 0.0585(3) 0.2947(3) 0.7516(4) 0.0654(11) Uani 1 1 d . . .
H25A H 0.0038 0.2752 0.8323 0.098 Uiso 1 1 calc R . .
H25B H 0.0953 0.2323 0.7308 0.098 Uiso 1 1 calc R . .
H25C H 0.0152 0.3207 0.7091 0.098 Uiso 1 1 calc R . .
C26B C 0.2137(3) 0.3422(3) 0.7990(3) 0.0509(8) Uani 1 1 d . . .
H26A H 0.2753 0.3969 0.7838 0.076 Uiso 1 1 calc R . .
H26B H 0.2492 0.2779 0.7829 0.076 Uiso 1 1 calc R . .
H26C H 0.1544 0.3259 0.8781 0.076 Uiso 1 1 calc R . .
C27B C 0.2449(3) 0.4013(3) 0.6008(3) 0.0474(8) Uani 1 1 d . . .
H27A H 0.2067 0.4278 0.5535 0.071 Uiso 1 1 calc R . .
H27B H 0.2752 0.3343 0.5879 0.071 Uiso 1 1 calc R . .
H27C H 0.3105 0.4536 0.5816 0.071 Uiso 1 1 calc R . .
C28B C -0.2022(2) 0.5930(3) 0.8462(3) 0.0384(7) Uani 1 1 d . . .
C29B C -0.2532(3) 0.6067(3) 0.9650(3) 0.0489(8) Uani 1 1 d . . .
H29A H -0.2177 0.6741 0.9621 0.073 Uiso 1 1 calc R . .
H29B H -0.2356 0.5479 1.0129 0.073 Uiso 1 1 calc R . .
H29C H -0.3390 0.6067 0.9960 0.073 Uiso 1 1 calc R . .
C30B C -0.2664(3) 0.4910(4) 0.8519(4) 0.0697(12) Uani 1 1 d . . .
H30A H -0.2555 0.4302 0.9029 0.105 Uiso 1 1 calc R . .
H30B H -0.2337 0.4802 0.7767 0.105 Uiso 1 1 calc R . .
H30C H -0.3508 0.4976 0.8797 0.105 Uiso 1 1 calc R . .
C31B C -0.2245(3) 0.6880(4) 0.7704(3) 0.0664(11) Uani 1 1 d . . .
H31A H -0.3096 0.6926 0.8011 0.100 Uiso 1 1 calc R . .
H31B H -0.1936 0.6790 0.6946 0.100 Uiso 1 1 calc R . .
H31C H -0.1847 0.7534 0.7671 0.100 Uiso 1 1 calc R . .
C32B C 1.0115(3) 0.5975(3) 0.4114(3) 0.0440(7) Uani 1 1 d . . .
C33B C 1.0431(12) 0.5437(10) 0.3128(11) 0.098(4) Uiso 0.480(7) 1 d P A 1
H331 H 1.0202 0.5862 0.2579 0.147 Uiso 0.480(7) 1 calc PR A 1
H332 H 1.0003 0.4720 0.3435 0.147 Uiso 0.480(7) 1 calc PR A 1
H333 H 1.1282 0.5394 0.2758 0.147 Uiso 0.480(7) 1 calc PR A 1
C34B C 1.0594(9) 0.5275(8) 0.4791(9) 0.077(3) Uiso 0.480(7) 1 d P A 1
H341 H 1.1458 0.5363 0.4372 0.116 Uiso 0.480(7) 1 calc PR A 1
H342 H 1.0290 0.4535 0.4955 0.116 Uiso 0.480(7) 1 calc PR A 1
H343 H 1.0352 0.5463 0.5498 0.116 Uiso 0.480(7) 1 calc PR A 1
C35B C 1.0750(9) 0.7092(8) 0.3644(9) 0.077(3) Uiso 0.480(7) 1 d P A 1
H351 H 1.0494 0.7514 0.3115 0.115 Uiso 0.480(7) 1 calc PR A 1
H352 H 1.1604 0.7067 0.3252 0.115 Uiso 0.480(7) 1 calc PR A 1
H353 H 1.0562 0.7417 0.4259 0.115 Uiso 0.480(7) 1 calc PR A 1
C33D C 1.0434(9) 0.6460(8) 0.2870(8) 0.087(3) Uiso 0.520(7) 1 d P A 2
H334 H 1.0195 0.7176 0.2769 0.130 Uiso 0.520(7) 1 calc PR A 2
H335 H 1.0022 0.6015 0.2643 0.130 Uiso 0.520(7) 1 calc PR A 2
H336 H 1.1288 0.6498 0.2405 0.130 Uiso 0.520(7) 1 calc PR A 2
C34D C 1.0662(9) 0.6623(8) 0.4559(9) 0.088(3) Uiso 0.520(7) 1 d P A 2
H344 H 1.0359 0.7314 0.4534 0.133 Uiso 0.520(7) 1 calc PR A 2
H345 H 1.1522 0.6730 0.4097 0.133 Uiso 0.520(7) 1 calc PR A 2
H346 H 1.0464 0.6250 0.5338 0.133 Uiso 0.520(7) 1 calc PR A 2
C35D C 1.0604(8) 0.4951(7) 0.4099(8) 0.073(2) Uiso 0.520(7) 1 d P A 2
H354 H 1.0352 0.4590 0.3686 0.109 Uiso 0.520(7) 1 calc PR A 2
H355 H 1.0316 0.4507 0.4872 0.109 Uiso 0.520(7) 1 calc PR A 2
H356 H 1.1468 0.5078 0.3730 0.109 Uiso 0.520(7) 1 calc PR A 2
C36B C 0.6133(3) 0.3663(2) 0.6449(2) 0.0350(6) Uani 1 1 d . . .
C37B C 0.5338(3) 0.3505(3) 0.5923(3) 0.0438(7) Uani 1 1 d . . .
H37A H 0.4803 0.4055 0.6001 0.066 Uiso 1 1 calc R . .
H37B H 0.4875 0.2804 0.6308 0.066 Uiso 1 1 calc R . .
H37C H 0.5827 0.3556 0.5125 0.066 Uiso 1 1 calc R . .
C38B C 0.5385(3) 0.3546(3) 0.7709(3) 0.0449(7) Uani 1 1 d . . .
H38A H 0.4838 0.4085 0.7816 0.067 Uiso 1 1 calc R . .
H38B H 0.5904 0.3639 0.8037 0.067 Uiso 1 1 calc R . .
H38C H 0.4936 0.2837 0.8079 0.067 Uiso 1 1 calc R . .
C39B C 0.6953(3) 0.2792(3) 0.6320(3) 0.0510(8) Uani 1 1 d . . .
H39A H 0.6483 0.2097 0.6743 0.077 Uiso 1 1 calc R . .
H39B H 0.7501 0.2906 0.6611 0.077 Uiso 1 1 calc R . .
H39C H 0.7402 0.2816 0.5524 0.077 Uiso 1 1 calc R . .
O1C O 0.9696(2) 0.9072(2) 0.8604(2) 0.0658(7) Uani 1 1 d . . .
C1C C 0.9690(4) 0.9653(3) 0.9352(3) 0.0604(9) Uani 1 1 d . . .
H1C1 H 0.9067 1.0125 0.9588 0.072 Uiso 1 1 calc R . .
H1C2 H 1.0461 0.9913 0.9266 0.072 Uiso 1 1 calc R . .
C2C C 0.9338(3) 0.8532(3) 0.9756(3) 0.0590(9) Uani 1 1 d . . .
H2C H 0.8468 0.8318 1.0229 0.071 Uiso 1 1 calc R . .
C3C C 1.0072(4) 0.7759(4) 0.9997(4) 0.0722(11) Uani 1 1 d . . .
H3C1 H 0.9882 0.7086 0.9889 0.108 Uiso 1 1 calc R . .
H3C2 H 0.9923 0.7647 1.0776 0.108 Uiso 1 1 calc R . .
H3C3 H 1.0906 0.8024 0.9488 0.108 Uiso 1 1 calc R . .
Al1A Al 0.61271(6) 0.98553(5) 0.22250(6) 0.02467(16) Uani 1 1 d . . .
Cl1A Cl 0.59595(11) 0.97118(11) -0.16339(9) 0.0808(3) Uani 1 1 d . . .
N1A N 0.69181(18) 0.86008(16) 0.26588(18) 0.0268(4) Uani 1 1 d . . .
N2A N 0.47846(19) 0.86810(16) 0.29894(18) 0.0261(4) Uani 1 1 d . . .
O1A O 0.71505(15) 1.06842(14) 0.23508(15) 0.0294(4) Uani 1 1 d . . .
O2A O 0.50499(16) 1.07639(14) 0.26011(17) 0.0326(4) Uani 1 1 d . . .
O3A O 0.66958(16) 0.98708(15) 0.08224(15) 0.0333(4) Uani 1 1 d . . .
C1A C 0.6990(4) 1.1321(3) -0.0778(3) 0.0653(10) Uani 1 1 d . . .
H1A1 H 0.6940 1.1819 -0.0340 0.098 Uiso 1 1 calc R . .
H1A2 H 0.6657 1.1603 -0.1290 0.098 Uiso 1 1 calc R . .
H1A3 H 0.7819 1.1226 -0.1214 0.098 Uiso 1 1 calc R . .
C2A C 0.6291(3) 1.0243(3) 0.0023(3) 0.0419(7) Uani 1 1 d . . .
H2A H 0.5430 1.0317 0.0409 0.050 Uiso 1 1 calc R . .
C3A C 0.6493(3) 0.9397(3) -0.0601(3) 0.0544(8) Uani 1 1 d . . .
H3A1 H 0.6083 0.8705 -0.0056 0.065 Uiso 1 1 calc R . .
H3A2 H 0.7348 0.9332 -0.0980 0.065 Uiso 1 1 calc R . .
C4A C 0.8285(2) 1.0636(2) 0.2038(2) 0.0277(6) Uani 1 1 d . . .
C5A C 0.9086(2) 1.1573(2) 0.1682(2) 0.0312(6) Uani 1 1 d . . .
C6A C 1.0278(3) 1.1463(2) 0.1297(2) 0.0341(6) Uani 1 1 d . . .
H6A H 1.0809 1.2090 0.1026 0.041 Uiso 1 1 calc R . .
C7A C 1.0760(2) 1.0496(2) 0.1278(2) 0.0342(6) Uani 1 1 d . . .
C8A C 0.9966(2) 0.9600(2) 0.1702(2) 0.0333(6) Uani 1 1 d . . .
H8A H 1.0244 0.8923 0.1749 0.040 Uiso 1 1 calc R . .
C9A C 0.8756(2) 0.9661(2) 0.2067(2) 0.0295(6) Uani 1 1 d . . .
C10A C 0.7996(2) 0.8676(2) 0.2471(2) 0.0282(5) Uani 1 1 d . . .
H10A H 0.8322 0.8034 0.2608 0.034 Uiso 1 1 calc R . .
C11A C 0.6209(2) 0.75371(18) 0.3123(2) 0.0271(5) Uani 1 1 d . . .
H11A H 0.5843 0.7363 0.3961 0.033 Uiso 1 1 calc R . .
C12A C 0.6873(3) 0.6609(2) 0.2769(3) 0.0373(6) Uani 1 1 d . . .
H121 H 0.7244 0.6751 0.1941 0.045 Uiso 1 1 calc R . .
H122 H 0.7504 0.6523 0.3001 0.045 Uiso 1 1 calc R . .
C13A C 0.6006(3) 0.5601(2) 0.3324(3) 0.0414(7) Uani 1 1 d . . .
H131 H 0.5715 0.5419 0.4147 0.050 Uiso 1 1 calc R . .
H132 H 0.6422 0.5009 0.3055 0.050 Uiso 1 1 calc R . .
C14A C 0.4956(3) 0.5714(2) 0.3077(3) 0.0379(6) Uani 1 1 d . . .
H141 H 0.4393 0.5058 0.3498 0.046 Uiso 1 1 calc R . .
H142 H 0.5234 0.5805 0.2265 0.046 Uiso 1 1 calc R . .
C15A C 0.4323(3) 0.6668(2) 0.3409(3) 0.0337(6) Uani 1 1 d . . .
H151 H 0.3675 0.6751 0.3199 0.040 Uiso 1 1 calc R . .
H152 H 0.3978 0.6553 0.4232 0.040 Uiso 1 1 calc R . .
C16A C 0.5214(2) 0.76614(19) 0.2800(2) 0.0270(5) Uani 1 1 d . . .
H16A H 0.5565 0.7735 0.1976 0.032 Uiso 1 1 calc R . .
C17A C 0.3687(2) 0.8745(2) 0.3570(2) 0.0289(6) Uani 1 1 d . . .
H17A H 0.3163 0.8104 0.3921 0.035 Uiso 1 1 calc R . .
C18A C 0.3186(2) 0.9711(2) 0.3732(2) 0.0282(6) Uani 1 1 d . . .
C19A C 0.1945(2) 0.9640(2) 0.4387(2) 0.0326(6) Uani 1 1 d . . .
H19A H 0.1495 0.8961 0.4758 0.039 Uiso 1 1 calc R . .
C20A C 0.1383(2) 1.0530(2) 0.4495(2) 0.0338(6) Uani 1 1 d . . .
C21A C 0.2096(2) 1.1509(2) 0.3903(2) 0.0321(6) Uani 1 1 d . . .
H21A H 0.1714 1.2133 0.3954 0.038 Uiso 1 1 calc R . .
C22A C 0.3310(2) 1.1640(2) 0.3250(2) 0.0310(6) Uani 1 1 d . . .
C23A C 0.3885(2) 1.0698(2) 0.3180(2) 0.0283(6) Uani 1 1 d . . .
C24A C 0.8636(3) 1.2659(2) 0.1733(3) 0.0384(7) Uani 1 1 d . . .
C25A C 0.9635(3) 1.3553(3) 0.1332(4) 0.0639(11) Uani 1 1 d . . .
H251 H 1.0210 1.3610 0.0551 0.096 Uiso 1 1 calc R . .
H252 H 1.0029 1.3392 0.1808 0.096 Uiso 1 1 calc R . .
H253 H 0.9304 1.4227 0.1381 0.096 Uiso 1 1 calc R . .
C26A C 0.8031(3) 1.2966(3) 0.0987(3) 0.0493(8) Uani 1 1 d . . .
H261 H 0.7341 1.2447 0.1265 0.074 Uiso 1 1 calc R . .
H262 H 0.8586 1.2975 0.0214 0.074 Uiso 1 1 calc R . .
H263 H 0.7777 1.3672 0.1003 0.074 Uiso 1 1 calc R . .
C27A C 0.7764(3) 1.2592(3) 0.2957(3) 0.0440(7) Uani 1 1 d . . .
H271 H 0.7438 1.3269 0.2998 0.066 Uiso 1 1 calc R . .
H272 H 0.8174 1.2441 0.3418 0.066 Uiso 1 1 calc R . .
H273 H 0.7121 1.2023 0.3236 0.066 Uiso 1 1 calc R . .
C28A C 1.2096(2) 1.0432(3) 0.0791(3) 0.0398(7) Uani 1 1 d . . .
C29A C 1.2745(4) 1.1455(5) 0.0710(7) 0.124(3) Uani 1 1 d . . .
H291 H 1.3597 1.1414 0.0361 0.186 Uiso 1 1 calc R . .
H292 H 1.2479 1.1541 0.1465 0.186 Uiso 1 1 calc R . .
H293 H 1.2572 1.2065 0.0251 0.186 Uiso 1 1 calc R . .
C30A C 1.2566(4) 1.0329(7) -0.0364(4) 0.120(3) Uani 1 1 d . . .
H301 H 1.3427 1.0355 -0.0699 0.179 Uiso 1 1 calc R . .
H302 H 1.2355 1.0914 -0.0815 0.179 Uiso 1 1 calc R . .
H303 H 1.2227 0.9651 -0.0343 0.179 Uiso 1 1 calc R . .
C31A C 1.2358(4) 0.9560(6) 0.1524(5) 0.127(3) Uani 1 1 d . . .
H311 H 1.2042 0.8879 0.1529 0.190 Uiso 1 1 calc R . .
H312 H 1.1993 0.9637 0.2289 0.190 Uiso 1 1 calc R . .
H313 H 1.3215 0.9585 0.1240 0.190 Uiso 1 1 calc R . .
C32A C 0.4017(3) 1.2748(2) 0.2613(3) 0.0353(6) Uani 1 1 d . . .
C33A C 0.4851(3) 1.2926(2) 0.3096(3) 0.0402(7) Uani 1 1 d . . .
H33A H 0.5328 1.2335 0.3087 0.060 Uiso 1 1 calc R . .
H33B H 0.4385 1.2965 0.3871 0.060 Uiso 1 1 calc R . .
H33C H 0.5372 1.3592 0.2639 0.060 Uiso 1 1 calc R . .
C34A C 0.4718(3) 1.2866(3) 0.1361(3) 0.0475(8) Uani 1 1 d . . .
H34A H 0.5216 1.2291 0.1238 0.071 Uiso 1 1 calc R . .
H34B H 0.5217 1.3551 0.0991 0.071 Uiso 1 1 calc R . .
H34C H 0.4173 1.2834 0.1045 0.071 Uiso 1 1 calc R . .
C35A C 0.3197(3) 1.3633(2) 0.2766(3) 0.0474(8) Uani 1 1 d . . .
H35A H 0.3671 1.4327 0.2348 0.071 Uiso 1 1 calc R . .
H35B H 0.2760 1.3600 0.3565 0.071 Uiso 1 1 calc R . .
H35C H 0.2639 1.3534 0.2481 0.071 Uiso 1 1 calc R . .
C36A C 0.0038(3) 1.0498(2) 0.5177(3) 0.0399(7) Uani 1 1 d . . .
C37A C -0.0573(3) 0.9380(3) 0.5787(5) 0.099(2) Uani 1 1 d . . .
H371 H -0.1404 0.9402 0.6296 0.148 Uiso 1 1 calc R . .
H372 H -0.0188 0.9007 0.6221 0.148 Uiso 1 1 calc R . .
H373 H -0.0524 0.9005 0.5240 0.148 Uiso 1 1 calc R . .
C38A C -0.0228(4) 1.1079(5) 0.6096(4) 0.0900(16) Uani 1 1 d . . .
H381 H 0.0183 1.1803 0.5744 0.135 Uiso 1 1 calc R . .
H382 H 0.0047 1.0695 0.6626 0.135 Uiso 1 1 calc R . .
H383 H -0.1080 1.1106 0.6499 0.135 Uiso 1 1 calc R . .
C39A C -0.0467(3) 1.1083(5) 0.4428(4) 0.0922(17) Uani 1 1 d . . .
H391 H -0.0381 1.0699 0.3877 0.138 Uiso 1 1 calc R . .
H392 H -0.0042 1.1800 0.4035 0.138 Uiso 1 1 calc R . .
H393 H -0.1306 1.1130 0.4886 0.138 Uiso 1 1 calc R . .

loop_
_atom_site_aniso_label
_atom_site_aniso_U_11
_atom_site_aniso_U_22
_atom_site_aniso_U_33
_atom_site_aniso_U_23
_atom_site_aniso_U_13
_atom_site_aniso_U_12
Al1B 0.0249(4) 0.0264(4) 0.0323(4) -0.0110(3) -0.0095(3) -0.0001(3)
Cl1B 0.1031(10) 0.1538(13) 0.0692(7) -0.0494(8) -0.0398(7) 0.0007(9)
O1B 0.0259(10) 0.0327(11) 0.0551(13) -0.0220(9) -0.0151(9) 0.0035(8)
O2B 0.0254(10) 0.0262(10) 0.0494(12) -0.0126(8) -0.0141(9) 0.0015(8)
O3B 0.0533(13) 0.0530(13) 0.0390(11) -0.0134(9) -0.0187(10) 0.0053(10)
N1B 0.0267(11) 0.0299(12) 0.0425(13) -0.0178(10) -0.0113(10) 0.0004(9)
N2B 0.0270(11) 0.0262(11) 0.0296(11) -0.0121(8) -0.0127(9) 0.0016(9)
C1B 0.099(4) 0.151(5) 0.065(3) -0.024(3) 0.000(3) -0.056(4)
C2B 0.055(2) 0.060(2) 0.0422(18) -0.0222(15) -0.0218(16) 0.0169(16)
C3B 0.067(3) 0.123(4) 0.068(3) -0.050(3) -0.036(2) 0.025(3)
C4B 0.0252(13) 0.0324(14) 0.0371(15) -0.0149(11) -0.0110(11) 0.0006(11)
C5B 0.0321(15) 0.0336(15) 0.0376(16) -0.0157(12) -0.0132(13) 0.0018(12)
C6B 0.0291(14) 0.0412(17) 0.0380(15) -0.0150(13) -0.0115(12) -0.0057(13)
C7B 0.0260(14) 0.0423(17) 0.0339(14) -0.0150(12) -0.0100(12) 0.0007(12)
C8B 0.0276(14) 0.0385(15) 0.0450(16) -0.0171(12) -0.0142(12) 0.0053(12)
C9B 0.0225(13) 0.0332(14) 0.0455(16) -0.0182(12) -0.0115(12) 0.0019(11)
C10B 0.0275(14) 0.0339(14) 0.0442(16) -0.0173(12) -0.0107(12) 0.0042(11)
C11B 0.0291(13) 0.0269(12) 0.0353(14) -0.0144(10) -0.0093(11) -0.0016(10)
C12B 0.0282(14) 0.0301(15) 0.0524(18) -0.0186(13) -0.0078(13) 0.0032(11)
C13B 0.0398(16) 0.0276(14) 0.0528(18) -0.0195(13) -0.0101(14) 0.0013(12)
C14B 0.0450(17) 0.0224(12) 0.0435(16) -0.0089(11) -0.0130(13) 0.0010(11)
C15B 0.0283(14) 0.0264(13) 0.0385(15) -0.0112(11) -0.0082(12) -0.0032(11)
C16B 0.0283(13) 0.0265(12) 0.0312(13) -0.0107(10) -0.0118(11) 0.0026(10)
C17B 0.0274(14) 0.0272(13) 0.0309(13) -0.0085(10) -0.0145(11) -0.0003(11)
C18B 0.0273(14) 0.0313(14) 0.0294(13) -0.0105(11) -0.0129(11) 0.0019(11)
C19B 0.0243(13) 0.0318(14) 0.0346(14) -0.0070(11) -0.0127(11) 0.0014(11)
C20B 0.0294(14) 0.0356(15) 0.0325(14) -0.0092(11) -0.0165(12) 0.0086(12)
C21B 0.0335(15) 0.0352(15) 0.0356(15) -0.0088(12) -0.0166(12) 0.0116(12)
C22B 0.0338(15) 0.0258(14) 0.0341(14) -0.0066(11) -0.0168(12) 0.0031(12)
C23B 0.0254(13) 0.0283(14) 0.0340(14) -0.0109(11) -0.0138(11) 0.0011(11)
C24B 0.0338(15) 0.0310(15) 0.0520(18) -0.0187(13) -0.0120(13) -0.0022(12)
C25B 0.046(2) 0.0394(19) 0.102(3) -0.0334(19) -0.020(2) -0.0046(16)
C26B 0.049(2) 0.0418(18) 0.052(2) -0.0126(15) -0.0153(16) 0.0071(15)
C27B 0.0405(17) 0.060(2) 0.0525(19) -0.0335(16) -0.0211(15) 0.0148(15)
C28B 0.0241(14) 0.0489(18) 0.0411(16) -0.0162(13) -0.0122(12) 0.0009(12)
C29B 0.0328(16) 0.062(2) 0.0420(17) -0.0178(15) -0.0075(14) 0.0044(14)
C30B 0.0289(18) 0.088(3) 0.098(3) -0.056(3) -0.0185(19) -0.0011(19)
C31B 0.0322(18) 0.101(3) 0.052(2) -0.002(2) -0.0164(16) 0.0022(19)
C32B 0.0282(15) 0.0456(18) 0.0449(18) -0.0041(14) -0.0100(13) 0.0073(13)
C36B 0.0365(16) 0.0254(14) 0.0400(16) -0.0058(11) -0.0168(13) 0.0033(12)
C37B 0.0480(19) 0.0334(16) 0.0560(19) -0.0161(14) -0.0271(16) 0.0044(14)
C38B 0.0444(18) 0.0375(17) 0.0430(18) -0.0044(13) -0.0151(15) -0.0046(14)
C39B 0.049(2) 0.0341(18) 0.063(2) -0.0061(15) -0.0234(17) 0.0102(15)
O1C 0.0736(17) 0.0852(18) 0.0543(15) -0.0344(13) -0.0353(13) 0.0247(14)
C1C 0.059(2) 0.079(3) 0.058(2) -0.0349(19) -0.0314(18) 0.0230(19)
C2C 0.056(2) 0.076(3) 0.0464(19) -0.0246(18) -0.0211(17) 0.0057(18)
C3C 0.084(3) 0.084(3) 0.060(2) -0.030(2) -0.039(2) 0.015(2)
Al1A 0.0229(4) 0.0220(4) 0.0297(4) -0.0082(3) -0.0121(3) 0.0033(3)
Cl1A 0.0822(7) 0.1214(9) 0.0626(6) -0.0318(6) -0.0502(6) 0.0162(6)
N1A 0.0272(11) 0.0240(10) 0.0327(11) -0.0098(8) -0.0159(9) 0.0039(8)
N2A 0.0278(11) 0.0205(10) 0.0330(11) -0.0109(8) -0.0149(9) 0.0051(8)
O1A 0.0235(9) 0.0266(10) 0.0400(11) -0.0133(8) -0.0143(8) 0.0031(8)
O2A 0.0243(9) 0.0228(9) 0.0486(11) -0.0115(8) -0.0141(8) 0.0024(7)
O3A 0.0297(9) 0.0414(10) 0.0287(9) -0.0093(8) -0.0138(8) 0.0090(8)
C1A 0.098(3) 0.048(2) 0.053(2) -0.0123(16) -0.037(2) 0.0129(19)
C2A 0.0408(16) 0.0536(18) 0.0379(16) -0.0160(13) -0.0223(13) 0.0187(14)
C3A 0.067(2) 0.061(2) 0.054(2) -0.0186(16) -0.0425(19) 0.0125(17)
C4A 0.0258(13) 0.0314(14) 0.0277(13) -0.0115(10) -0.0120(11) 0.0029(11)
C5A 0.0267(14) 0.0313(15) 0.0332(14) -0.0097(11) -0.0114(12) -0.0028(11)
C6A 0.0284(14) 0.0363(16) 0.0357(15) -0.0114(12) -0.0124(12) -0.0013(12)
C7A 0.0201(13) 0.0493(17) 0.0347(15) -0.0146(12) -0.0123(11) 0.0003(12)
C8A 0.0275(13) 0.0349(14) 0.0398(15) -0.0127(12) -0.0162(12) 0.0058(11)
C9A 0.0286(13) 0.0311(14) 0.0320(13) -0.0087(10) -0.0167(11) 0.0025(11)
C10A 0.0279(13) 0.0274(12) 0.0324(13) -0.0102(10) -0.0157(11) 0.0062(10)
C11A 0.0274(12) 0.0223(12) 0.0314(13) -0.0072(10) -0.0134(11) 0.0004(9)
C12A 0.0354(15) 0.0274(14) 0.0531(18) -0.0140(12) -0.0225(14) 0.0106(12)
C13A 0.0444(17) 0.0251(13) 0.0594(19) -0.0152(13) -0.0262(15) 0.0100(12)
C14A 0.0401(16) 0.0269(13) 0.0513(17) -0.0163(12) -0.0221(14) 0.0024(11)
C15A 0.0327(14) 0.0256(14) 0.0447(16) -0.0139(12) -0.0173(13) 0.0022(11)
C16A 0.0302(13) 0.0239(12) 0.0326(13) -0.0122(10) -0.0171(11) 0.0058(10)
C17A 0.0282(14) 0.0228(13) 0.0367(14) -0.0072(10) -0.0164(12) -0.0011(10)
C18A 0.0260(13) 0.0251(13) 0.0379(15) -0.0105(11) -0.0175(12) 0.0052(11)
C19A 0.0281(14) 0.0289(14) 0.0379(15) -0.0077(11) -0.0136(12) 0.0019(11)
C20A 0.0272(14) 0.0349(15) 0.0407(16) -0.0133(12) -0.0154(12) 0.0072(12)
C21A 0.0295(14) 0.0285(14) 0.0386(15) -0.0124(11) -0.0145(12) 0.0093(11)
C22A 0.0287(14) 0.0284(14) 0.0404(15) -0.0136(11) -0.0177(12) 0.0069(11)
C23A 0.0272(13) 0.0267(14) 0.0353(14) -0.0131(11) -0.0159(11) 0.0064(11)
C24A 0.0320(15) 0.0260(14) 0.0479(17) -0.0099(12) -0.0107(13) 0.0013(12)
C25A 0.048(2) 0.0355(18) 0.090(3) -0.0224(18) -0.0137(19) -0.0060(15)
C26A 0.056(2) 0.0335(16) 0.0477(18) -0.0040(13) -0.0190(16) 0.0071(15)
C27A 0.0404(17) 0.0426(17) 0.0550(19) -0.0256(14) -0.0209(15) 0.0082(13)
C28A 0.0214(14) 0.0549(19) 0.0432(17) -0.0126(14) -0.0154(12) 0.0010(13)
C29A 0.032(2) 0.103(4) 0.247(8) -0.090(5) -0.053(3) 0.008(2)
C30A 0.039(2) 0.270(8) 0.071(3) -0.087(4) -0.024(2) 0.040(3)
C31A 0.029(2) 0.167(6) 0.118(5) 0.056(4) -0.027(2) 0.011(3)
C32A 0.0329(15) 0.0241(14) 0.0513(17) -0.0114(12) -0.0211(13) 0.0072(12)
C33A 0.0400(17) 0.0248(14) 0.066(2) -0.0168(13) -0.0313(15) 0.0063(12)
C34A 0.0465(19) 0.0337(17) 0.056(2) -0.0031(14) -0.0233(16) 0.0001(14)
C35A 0.0420(18) 0.0239(15) 0.079(2) -0.0113(15) -0.0316(17) 0.0097(13)
C36A 0.0285(15) 0.0423(17) 0.0405(16) -0.0111(13) -0.0092(12) 0.0100(12)
C37A 0.0214(16) 0.053(2) 0.160(5) -0.007(3) -0.001(2) 0.0030(15)
C38A 0.055(2) 0.136(4) 0.073(3) -0.056(3) -0.010(2) 0.022(3)
C39A 0.0327(19) 0.144(5) 0.078(3) 0.004(3) -0.025(2) 0.025(2)

loop_
_geom_bond_atom_site_label_1
_geom_bond_atom_site_label_2
_geom_bond_distance
_geom_bond_site_symmetry_2
_geom_bond_publ_flag
Al1B O3B 1.724(2) . ?
Al1B O1B 1.790(2) . ?
Al1B O2B 1.801(2) . ?
Al1B N1B 2.000(2) . ?
Al1B N2B 2.013(2) . ?
Cl1B C3B 1.743(4) . ?
O1B C4B 1.322(3) . ?
O2B C23B 1.301(3) . ?
O3B C2B 1.369(4) . ?
N1B C10B 1.288(4) . ?
N1B C11B 1.477(3) . ?
N2B C17B 1.299(3) . ?
N2B C16B 1.483(3) . ?
C1B C2B 1.498(6) . ?
C1B H1B1 0.9800 . ?
C1B H1B2 0.9800 . ?
C1B H1B3 0.9800 . ?
C2B C3B 1.510(5) . ?
C2B H2B 1.0000 . ?
C3B H3B1 0.9900 . ?
C3B H3B2 0.9900 . ?
C4B C9B 1.417(4) . ?
C4B C5B 1.421(4) . ?
C5B C6B 1.391(4) . ?
C5B C24B 1.542(4) . ?
C6B C7B 1.399(4) . ?
C6B H6B 0.9500 . ?
C7B C8B 1.372(4) . ?
C7B C28B 1.540(4) . ?
C8B C9B 1.405(4) . ?
C8B H8B 0.9500 . ?
C9B C10B 1.436(4) . ?
C10B H10B 0.9500 . ?
C11B C12B 1.524(4) . ?
C11B C16B 1.528(4) . ?
C11B H11B 1.0000 . ?
C12B C13B 1.535(4) . ?
C12B H12A 0.9900 . ?
C12B H12B 0.9900 . ?
C13B C14B 1.504(4) . ?
C13B H13A 0.9900 . ?
C13B H13B 0.9900 . ?
C14B C15B 1.526(4) . ?
C14B H14A 0.9900 . ?
C14B H14B 0.9900 . ?
C15B C16B 1.528(3) . ?
C15B H15A 0.9900 . ?
C15B H15B 0.9900 . ?
C16B H16B 1.0000 . ?
C17B C18B 1.432(4) . ?
C17B H17B 0.9500 . ?
C18B C19B 1.395(4) . ?
C18B C23B 1.433(4) . ?
C19B C20B 1.376(4) . ?
C19B H19B 0.9500 . ?
C20B C21B 1.418(4) . ?
C20B C32B 1.527(4) . ?
C21B C22B 1.379(4) . ?
C21B H21B 0.9500 . ?
C22B C23B 1.426(4) . ?
C22B C36B 1.547(4) . ?
C24B C26B 1.525(5) . ?
C24B C27B 1.529(5) . ?
C24B C25B 1.544(4) . ?
C25B H25A 0.9800 . ?
C25B H25B 0.9800 . ?
C25B H25C 0.9800 . ?
C26B H26A 0.9800 . ?
C26B H26B 0.9800 . ?
C26B H26C 0.9800 . ?
C27B H27A 0.9800 . ?
C27B H27B 0.9800 . ?
C27B H27C 0.9800 . ?
C28B C29B 1.532(4) . ?
C28B C31B 1.532(5) . ?
C28B C30B 1.539(5) . ?
C29B H29A 0.9800 . ?
C29B H29B 0.9800 . ?
C29B H29C 0.9800 . ?
C30B H30A 0.9800 . ?
C30B H30B 0.9800 . ?
C30B H30C 0.9800 . ?
C31B H31A 0.9800 . ?
C31B H31B 0.9800 . ?
C31B H31C 0.9800 . ?
C32B C35D 1.475(9) . ?
C32B C34B 1.475(11) . ?
C32B C34D 1.500(11) . ?
C32B C35B 1.514(10) . ?
C32B C33D 1.540(10) . ?
C32B C33B 1.582(13) . ?
C33B H331 0.9800 . ?
C33B H332 0.9800 . ?
C33B H333 0.9800 . ?
C34B H341 0.9800 . ?
C34B H342 0.9800 . ?
C34B H343 0.9800 . ?
C35B H351 0.9800 . ?
C35B H352 0.9800 . ?
C35B H353 0.9800 . ?
C33D H334 0.9800 . ?
C33D H335 0.9800 . ?
C33D H336 0.9800 . ?
C34D H344 0.9800 . ?
C34D H345 0.9800 . ?
C34D H346 0.9800 . ?
C35D H354 0.9800 . ?
C35D H355 0.9800 . ?
C35D H356 0.9800 . ?
C36B C39B 1.531(4) . ?
C36B C37B 1.533(4) . ?
C36B C38B 1.533(4) . ?
C37B H37A 0.9800 . ?
C37B H37B 0.9800 . ?
C37B H37C 0.9800 . ?
C38B H38A 0.9800 . ?
C38B H38B 0.9800 . ?
C38B H38C 0.9800 . ?
C39B H39A 0.9800 . ?
C39B H39B 0.9800 . ?
C39B H39C 0.9800 . ?
O1C C1C 1.428(4) . ?
O1C C2C 1.430(5) . ?
C1C C2C 1.431(6) . ?
C1C H1C1 0.9900 . ?
C1C H1C2 0.9900 . ?
C2C C3C 1.454(6) . ?
C2C H2C 1.0000 . ?
C3C H3C1 0.9800 . ?
C3C H3C2 0.9800 . ?
C3C H3C3 0.9800 . ?
Al1A O3A 1.7361(19) . ?
Al1A O2A 1.7932(19) . ?
Al1A O1A 1.8004(19) . ?
Al1A N2A 2.007(2) . ?
Al1A N1A 2.027(2) . ?
Cl1A C3A 1.806(3) . ?
N1A C10A 1.280(3) . ?
N1A C11A 1.492(3) . ?
N2A C17A 1.280(3) . ?
N2A C16A 1.478(3) . ?
O1A C4A 1.319(3) . ?
O2A C23A 1.326(3) . ?
O3A C2A 1.405(3) . ?
C1A C2A 1.540(5) . ?
C1A H1A1 0.9800 . ?
C1A H1A2 0.9800 . ?
C1A H1A3 0.9800 . ?
C2A C3A 1.521(5) . ?
C2A H2A 1.0000 . ?
C3A H3A1 0.9900 . ?
C3A H3A2 0.9900 . ?
C4A C9A 1.406(4) . ?
C4A C5A 1.436(4) . ?
C5A C6A 1.388(4) . ?
C5A C24A 1.536(4) . ?
C6A C7A 1.404(4) . ?
C6A H6A 0.9500 . ?
C7A C8A 1.377(4) . ?
C7A C28A 1.538(4) . ?
C8A C9A 1.402(4) . ?
C8A H8A 0.9500 . ?
C9A C10A 1.447(4) . ?
C10A H10A 0.9500 . ?
C11A C16A 1.522(3) . ?
C11A C12A 1.531(4) . ?
C11A H11A 1.0000 . ?
C12A C13A 1.521(4) . ?
C12A H121 0.9900 . ?
C12A H122 0.9900 . ?
C13A C14A 1.525(4) . ?
C13A H131 0.9900 . ?
C13A H132 0.9900 . ?
C14A C15A 1.537(4) . ?
C14A H141 0.9900 . ?
C14A H142 0.9900 . ?
C15A C16A 1.521(4) . ?
C15A H151 0.9900 . ?
C15A H152 0.9900 . ?
C16A H16A 1.0000 . ?
C17A C18A 1.434(4) . ?
C17A H17A 0.9500 . ?
C18A C23A 1.403(4) . ?
C18A C19A 1.417(4) . ?
C19A C20A 1.369(4) . ?
C19A H19A 0.9500 . ?
C20A C21A 1.403(4) . ?
C20A C36A 1.539(4) . ?
C21A C22A 1.384(4) . ?
C21A H21A 0.9500 . ?
C22A C23A 1.431(4) . ?
C22A C32A 1.540(4) . ?
C24A C26A 1.529(5) . ?
C24A C27A 1.533(5) . ?
C24A C25A 1.541(5) . ?
C25A H251 0.9800 . ?
C25A H252 0.9800 . ?
C25A H253 0.9800 . ?
C26A H261 0.9800 . ?
C26A H262 0.9800 . ?
C26A H263 0.9800 . ?
C27A H271 0.9800 . ?
C27A H272 0.9800 . ?
C27A H273 0.9800 . ?
C28A C30A 1.476(5) . ?
C28A C31A 1.474(6) . ?
C28A C29A 1.535(6) . ?
C29A H291 0.9800 . ?
C29A H292 0.9800 . ?
C29A H293 0.9800 . ?
C30A H301 0.9800 . ?
C30A H302 0.9800 . ?
C30A H303 0.9800 . ?
C31A H311 0.9800 . ?
C31A H312 0.9800 . ?
C31A H313 0.9800 . ?
C32A C34A 1.518(5) . ?
C32A C33A 1.538(4) . ?
C32A C35A 1.545(4) . ?
C33A H33A 0.9800 . ?
C33A H33B 0.9800 . ?
C33A H33C 0.9800 . ?
C34A H34A 0.9800 . ?
C34A H34B 0.9800 . ?
C34A H34C 0.9800 . ?
C35A H35A 0.9800 . ?
C35A H35B 0.9800 . ?
C35A H35C 0.9800 . ?
C36A C37A 1.509(5) . ?
C36A C39A 1.509(5) . ?
C36A C38A 1.550(6) . ?
C37A H371 0.9800 . ?
C37A H372 0.9800 . ?
C37A H373 0.9800 . ?
C38A H381 0.9800 . ?
C38A H382 0.9800 . ?
C38A H383 0.9800 . ?
C39A H391 0.9800 . ?
C39A H392 0.9800 . ?
C39A H393 0.9800 . ?
